data_4300855
loop_
_publ_author_name
'Dong, Yu-Bin'
'Geng, Yan'
'Ma, Jian-Ping'
'Huang, Ru-Qi'

_publ_section_title
;
 Organometallic Silver(I) Supramolecular Complexes Generated from
 Multidentate Furan-Containing Symmetric and Unsymmetric Fulvene
 Ligands and Silver(I) Salts
;
_journal_coden_ASTM INOCAJ
_journal_issue 6
_journal_name_full 'Inorganic Chemistry'
_journal_page_first 1693
_journal_page_last 1703
_journal_paper_doi 10.1021/ic048518h
_journal_volume 44
_journal_year 2005
_chemical_formula_sum 'C47 H30 Ag2 F6 N6 O12 S2'
_chemical_formula_weight 1264.63
_space_group_IT_number 14
_symmetry_cell_setting monoclinic
_symmetry_space_group_name_Hall '-P 2ybc'
_symmetry_space_group_name_H-M 'P 1 21/c 1'
_atom_sites_solution_hydrogens geom
_atom_sites_solution_primary direct
_atom_sites_solution_secondary difmap
_audit_creation_method SHELXL-97
_cell_angle_alpha 90.00
_cell_angle_beta 96.063(4)
_cell_angle_gamma 90.00
_cell_formula_units_Z 4
_cell_length_a 12.702(3)
_cell_length_b 26.118(7)
_cell_length_c 13.998(4)
_cell_measurement_temperature 293(2)
_cell_volume 4618(2)
_computing_cell_refinement 'Bruker SMART'
_computing_data_collection 'Bruker SMART'
_computing_data_reduction 'Bruker SAINT'
_computing_molecular_graphics 'Bruker SHELXTL'
_computing_publication_material 'Bruker SHELXTL'
_computing_structure_refinement 'SHELXL-97 (Sheldrick, 1997)'
_computing_structure_solution 'SHELXS-97 (Sheldrick, 1990)'
_diffrn_ambient_temperature 293(2)
_diffrn_measured_fraction_theta_full 0.991
_diffrn_measured_fraction_theta_max 0.991
_diffrn_measurement_device_type 'CCD area detector'
_diffrn_measurement_method 'phi and omega scans'
_diffrn_radiation_monochromator graphite
_diffrn_radiation_source 'fine-focus sealed tube'
_diffrn_radiation_type MoK\a
_diffrn_radiation_wavelength 0.71073
_diffrn_reflns_av_R_equivalents 0.0342
_diffrn_reflns_av_sigmaI/netI 0.0439
_diffrn_reflns_limit_h_max 12
_diffrn_reflns_limit_h_min -16
_diffrn_reflns_limit_k_max 33
_diffrn_reflns_limit_k_min -32
_diffrn_reflns_limit_l_max 17
_diffrn_reflns_limit_l_min -15
_diffrn_reflns_number 28015
_diffrn_reflns_theta_full 27.06
_diffrn_reflns_theta_max 27.06
_diffrn_reflns_theta_min 1.79
_exptl_absorpt_coefficient_mu 1.036
_exptl_absorpt_correction_T_max 0.9443
_exptl_absorpt_correction_T_min 0.8283
_exptl_absorpt_correction_type multi-scan
_exptl_absorpt_process_details sadabs
_exptl_crystal_colour red
_exptl_crystal_density_diffrn 1.819
_exptl_crystal_density_method 'not measured'
_exptl_crystal_description bar
_exptl_crystal_F_000 2520
_exptl_crystal_size_max 0.19
_exptl_crystal_size_mid 0.10
_exptl_crystal_size_min 0.06
_refine_diff_density_max 1.389
_refine_diff_density_min -0.575
_refine_diff_density_rms 0.094
_refine_ls_extinction_method none
_refine_ls_goodness_of_fit_ref 1.051
_refine_ls_hydrogen_treatment constr
_refine_ls_matrix_type full
_refine_ls_number_parameters 676
_refine_ls_number_reflns 10057
_refine_ls_number_restraints 0
_refine_ls_restrained_S_all 1.051
_refine_ls_R_factor_all 0.0877
_refine_ls_R_factor_gt 0.0627
_refine_ls_shift/su_max 0.002
_refine_ls_shift/su_mean 0.000
_refine_ls_structure_factor_coef Fsqd
_refine_ls_weighting_details 'calc w=1/[\s^2^(Fo^2^)+(0.0739P)^2^+5.9092P] where P=(Fo^2^+2Fc^2^)/3'
_refine_ls_weighting_scheme calc
_refine_ls_wR_factor_gt 0.1475
_refine_ls_wR_factor_ref 0.1623
_reflns_number_gt 7320
_reflns_number_total 10057
_reflns_threshold_expression >2sigma(I)
_cod_data_source_file ic048518hsi20041022_113407_2.cif
_cod_data_source_block 1
_cod_depositor_comments
;
The following automatic conversions were performed:
'_symmetry_cell_setting' value 'Monoclinic' changed to 'monoclinic'
according to '/home/saulius/struct/CIF-dictionaries/cif_core.dic'
dictionary named 'cif_core.dic' version 2.4.1 from 2010-06-29.

Automatic conversion script
Id: cif_fix_enum 1527 2010-12-29 10:47:43Z saulius 

The following automatic conversions were performed:

'_refine_ls_hydrogen_treatment' value 'contr' was replaced with the
value 'constr' as specified in the replacement file
'src/cod-tools/trunk/data/replacement-values/replacement_values.lst'.

Automatic conversion script
Id: cif_fix_values 5376 2017-05-30 11:51:03Z andrius 
;
_cod_database_code 4300855

loop_
_symmetry_equiv_pos_as_xyz
'x, y, z'
'-x, y+1/2, -z+1/2'
'-x, -y, -z'
'x, -y-1/2, z-1/2'

loop_
_atom_site_label
_atom_site_type_symbol
_atom_site_fract_x
_atom_site_fract_y
_atom_site_fract_z
_atom_site_U_iso_or_equiv
_atom_site_adp_type
_atom_site_occupancy
_atom_site_symmetry_multiplicity
_atom_site_calc_flag
_atom_site_refinement_flags
_atom_site_disorder_assembly
_atom_site_disorder_group
Ag1 Ag 0.05766(4) 0.828699(14) 0.92435(3) 0.05708(15) Uani 1 1 d . . .
Ag2 Ag 0.00898(4) 0.565665(16) 0.84781(3) 0.05963(15) Uani 1 1 d . . .
S1 S 0.36213(14) 0.83818(8) 0.94434(17) 0.0913(6) Uani 1 1 d . . .
N5 N -0.1188(3) 0.67082(15) 0.7696(3) 0.0474(10) Uani 1 1 d . . .
H5 H -0.1692 0.6496 0.7765 0.057 Uiso 1 1 calc R . .
C3 C -0.0173(3) 0.71504(16) 1.0022(3) 0.0370(9) Uani 1 1 d . . .
N4 N 0.0639(3) 0.74550(13) 0.9914(3) 0.0376(8) Uani 1 1 d . . .
N1 N 0.1602(3) 0.72363(14) 0.9921(3) 0.0432(9) Uani 1 1 d . . .
H1 H 0.2127 0.7438 0.9866 0.052 Uiso 1 1 calc R . .
N8 N -0.0272(3) 0.50958(14) 0.7220(3) 0.0419(9) Uani 1 1 d . . .
C7 C -0.0053(4) 0.66123(16) 1.0097(3) 0.0380(10) Uani 1 1 d . . .
O7 O -0.1174(3) 0.79163(13) 1.0196(3) 0.0602(10) Uani 1 1 d . . .
N3 N -0.0201(3) 0.65068(15) 0.7683(3) 0.0439(9) Uani 1 1 d . . .
N2 N -0.1205(3) 0.51977(14) 0.6693(3) 0.0450(9) Uani 1 1 d . . .
H2 H -0.1607 0.5420 0.6926 0.054 Uiso 1 1 calc R . .
O10 O -0.2858(3) 0.56620(14) 0.5688(3) 0.0653(11) Uani 1 1 d . . .
C12 C 0.0577(4) 0.68323(19) 0.7575(3) 0.0447(11) Uani 1 1 d . . .
C13 C -0.0974(4) 0.46114(16) 0.5484(3) 0.0411(10) Uani 1 1 d . . .
C14 C -0.1454(4) 0.72042(19) 0.7612(3) 0.0475(11) Uani 1 1 d . . .
C15 C 0.0993(4) 0.64029(17) 1.0075(3) 0.0401(10) Uani 1 1 d . . .
O8 O 0.1776(3) 0.61122(16) 0.7798(3) 0.0667(10) Uani 1 1 d . . .
C17 C -0.1566(4) 0.49884(17) 0.5847(3) 0.0420(10) Uani 1 1 d . . .
C18 C 0.0344(3) 0.47380(16) 0.6881(3) 0.0393(10) Uani 1 1 d . . .
C19 C -0.1194(4) 0.74017(16) 1.0047(3) 0.0381(10) Uani 1 1 d . . .
C20 C 0.1612(4) 0.6605(2) 0.7499(4) 0.0512(12) Uani 1 1 d . . .
C21 C 0.1821(4) 0.67366(18) 1.0004(3) 0.0449(11) Uani 1 1 d . . .
C22 C 0.1359(4) 0.46455(18) 0.7427(4) 0.0463(11) Uani 1 1 d . . .
C23 C 0.0443(6) 0.8221(2) 0.7457(4) 0.0707(17) Uani 1 1 d . . .
H23 H 0.0616 0.8519 0.7078 0.085 Uiso 1 1 calc R . .
C24 C -0.0476(4) 0.90865(17) 0.9493(4) 0.0464(11) Uani 1 1 d . . .
H24 H -0.1245 0.9070 0.9509 0.056 Uiso 1 1 calc R . .
C25 C 0.0414(4) 0.73621(19) 0.7514(3) 0.0488(12) Uani 1 1 d . . .
C26 C 0.0020(4) 0.44748(16) 0.6026(3) 0.0405(10) Uani 1 1 d . . .
O4 O 0.2633(3) 0.81281(16) 0.9496(3) 0.0759(12) Uani 1 1 d . . .
C28 C 0.0212(4) 0.90029(18) 1.0327(4) 0.0528(13) Uani 1 1 d . . .
H28 H -0.0084 0.8927 1.0930 0.063 Uiso 1 1 calc R . .
C29 C -0.2200(4) 0.7238(2) 0.9973(4) 0.0602(14) Uani 1 1 d . . .
H29 H -0.2430 0.6902 0.9882 0.072 Uiso 1 1 calc R . .
O11 O 0.1559(3) 0.48704(18) 0.8299(3) 0.0738(12) Uani 1 1 d . . .
C32 C -0.0592(6) 0.8091(2) 0.7498(4) 0.0657(16) Uani 1 1 d . . .
H32 H -0.1157 0.8318 0.7495 0.079 Uiso 1 1 calc R . .
C33 C 0.0899(5) 0.58648(18) 1.0123(4) 0.0550(13) Uani 1 1 d . . .
H33 H 0.1465 0.5654 1.0449 0.066 Uiso 1 1 calc R . .
C34 C -0.2570(5) 0.7315(2) 0.7577(4) 0.0633(15) Uani 1 1 d . . .
C35 C 0.2928(4) 0.6599(2) 1.0010(4) 0.0566(14) Uani 1 1 d . . .
C36 C -0.0653(4) 0.75568(19) 0.7545(3) 0.0503(12) Uani 1 1 d . . .
C37 C -0.2559(4) 0.51898(19) 0.5395(4) 0.0543(13) Uani 1 1 d . . .
C38 C -0.0165(5) 0.57574(19) 1.0198(4) 0.0557(13) Uani 1 1 d . . .
H38 H -0.0364 0.5463 1.0574 0.067 Uiso 1 1 calc R . .
C39 C -0.1090(4) 0.43161(19) 0.4654(4) 0.0545(13) Uani 1 1 d . . .
H39 H -0.1655 0.4327 0.4174 0.065 Uiso 1 1 calc R . .
F2 F 0.4441(4) 0.88470(19) 0.8071(4) 0.1207(17) Uani 1 1 d . . .
C41 C -0.3302(5) 0.5013(2) 0.4707(5) 0.0785(19) Uani 1 1 d . . .
H41 H -0.3286 0.4704 0.4378 0.094 Uiso 1 1 calc R . .
C42 C -0.0753(4) 0.62102(18) 1.0183(4) 0.0491(12) Uani 1 1 d . . .
H42 H -0.1477 0.6237 1.0223 0.059 Uiso 1 1 calc R . .
C43 C -0.2843(5) 0.7670(2) 1.0058(5) 0.0687(16) Uani 1 1 d . . .
H43 H -0.3578 0.7677 1.0022 0.082 Uiso 1 1 calc R . .
C44 C -0.3810(5) 0.5766(3) 0.5168(6) 0.0762(19) Uani 1 1 d . . .
H44 H -0.4197 0.6065 0.5219 0.091 Uiso 1 1 calc R . .
C45 C 0.3572(6) 0.8612(4) 0.8236(7) 0.099(3) Uani 1 1 d . . .
O9 O -0.2887(4) 0.7804(2) 0.7501(5) 0.1105(19) Uani 1 1 d . . .
C47 C -0.2196(5) 0.8065(2) 1.0199(5) 0.0727(18) Uani 1 1 d . . .
H47 H -0.2413 0.8400 1.0289 0.087 Uiso 1 1 calc R . .
C48 C 0.1076(5) 0.7784(2) 0.7464(4) 0.0639(15) Uani 1 1 d . . .
H48 H 0.1804 0.7777 0.7441 0.077 Uiso 1 1 calc R . .
O12 O 0.3299(4) 0.6124(2) 1.0139(4) 0.1048(17) Uani 1 1 d . . .
C50 C -0.3378(6) 0.7012(3) 0.7618(6) 0.088(2) Uani 1 1 d . . .
H50 H -0.3362 0.6658 0.7683 0.106 Uiso 1 1 calc R . .
C51 C 0.2777(5) 0.5982(3) 0.7622(5) 0.0748(18) Uani 1 1 d . . .
H51 H 0.3103 0.5670 0.7777 0.090 Uiso 1 1 calc R . .
C52 C 0.2204(5) 0.4380(3) 0.7241(5) 0.080(2) Uani 1 1 d . . .
H52 H 0.2284 0.4196 0.6685 0.096 Uiso 1 1 calc R . .
F3 F 0.3531(5) 0.8198(3) 0.7655(5) 0.175(3) Uani 1 1 d . . .
C55 C 0.3667(5) 0.6902(3) 0.9853(6) 0.086(2) Uani 1 1 d . . .
H55 H 0.3590 0.7250 0.9725 0.103 Uiso 1 1 calc R . .
C56 C -0.4097(5) 0.5385(3) 0.4588(6) 0.089(2) Uani 1 1 d . . .
H56 H -0.4718 0.5365 0.4173 0.106 Uiso 1 1 calc R . .
C57 C -0.4294(7) 0.7333(5) 0.7545(8) 0.128(4) Uani 1 1 d . . .
H57 H -0.4992 0.7230 0.7564 0.154 Uiso 1 1 calc R . .
F1 F 0.2748(5) 0.8879(3) 0.7985(6) 0.178(3) Uani 1 1 d . . .
C59 C 0.2465(5) 0.6763(3) 0.7101(6) 0.093(2) Uani 1 1 d . . .
H59 H 0.2546 0.7079 0.6812 0.111 Uiso 1 1 calc R . .
C60 C 0.3213(5) 0.6369(3) 0.7197(6) 0.093(2) Uani 1 1 d . . .
H60 H 0.3890 0.6378 0.6999 0.112 Uiso 1 1 calc R . .
S3 S 0.71075(10) 0.94236(5) 0.36293(11) 0.0553(3) Uani 1 1 d . . .
O3 O 0.7678(3) 0.91962(14) 0.2902(3) 0.0629(10) Uani 1 1 d . . .
O1 O 0.6719(3) 0.90565(18) 0.4258(3) 0.0791(13) Uani 1 1 d . . .
O2 O 0.7616(4) 0.98616(17) 0.4061(4) 0.0912(14) Uani 1 1 d . . .
F6 F 0.6193(4) 1.00189(19) 0.2316(4) 0.1171(16) Uani 1 1 d . . .
F5 F 0.5395(4) 0.9326(2) 0.2476(5) 0.145(2) Uani 1 1 d . . .
F4 F 0.5329(4) 0.9901(3) 0.3516(5) 0.160(3) Uani 1 1 d . . .
C67 C 0.5949(5) 0.9685(3) 0.2951(6) 0.087(2) Uani 1 1 d . . .
C73 C 0.2554(6) 0.4724(3) 0.8660(5) 0.084(2) Uani 1 1 d . . .
H73 H 0.2886 0.4823 0.9255 0.101 Uiso 1 1 calc R . .
C74 C 0.2970(5) 0.4431(3) 0.8066(6) 0.086(2) Uani 1 1 d . . .
H74 H 0.3637 0.4281 0.8154 0.103 Uiso 1 1 calc R . .
O6 O 0.4535(4) 0.8089(3) 0.9602(6) 0.151(3) Uani 1 1 d . . .
O5 O 0.3700(6) 0.8872(3) 0.9943(6) 0.171(4) Uani 1 1 d . . .
C70 C 0.4397(6) 0.6173(4) 1.0078(7) 0.111(3) Uani 1 1 d . . .
H70 H 0.4888 0.5909 1.0157 0.133 Uiso 1 1 calc R . .
C71 C 0.4605(7) 0.6633(5) 0.9901(9) 0.132(4) Uani 1 1 d . . .
H71 H 0.5269 0.6766 0.9818 0.159 Uiso 1 1 calc R . .
C72 C -0.3965(8) 0.7787(4) 0.7450(9) 0.134(4) Uani 1 1 d . . .
H72 H -0.4402 0.8072 0.7358 0.161 Uiso 1 1 calc R . .

loop_
_atom_site_aniso_label
_atom_site_aniso_U_11
_atom_site_aniso_U_22
_atom_site_aniso_U_33
_atom_site_aniso_U_23
_atom_site_aniso_U_13
_atom_site_aniso_U_12
Ag1 0.0710(3) 0.0361(2) 0.0660(3) 0.00094(17) 0.0161(2) 0.00059(18)
Ag2 0.0644(3) 0.0510(2) 0.0631(3) -0.01962(19) 0.0053(2) -0.00436(19)
S1 0.0593(10) 0.0974(14) 0.1187(16) 0.0041(12) 0.0169(10) -0.0222(10)
N5 0.048(2) 0.048(2) 0.046(2) -0.0088(18) 0.0037(18) -0.0031(18)
C3 0.043(3) 0.036(2) 0.032(2) -0.0030(17) 0.0005(18) 0.0024(19)
N4 0.037(2) 0.0357(19) 0.041(2) -0.0009(16) 0.0055(16) -0.0001(15)
N1 0.038(2) 0.039(2) 0.053(2) -0.0046(17) 0.0062(17) -0.0011(16)
N8 0.040(2) 0.0345(19) 0.052(2) -0.0034(17) 0.0072(17) 0.0000(16)
C7 0.044(3) 0.036(2) 0.033(2) -0.0047(18) -0.0009(18) -0.0009(18)
O7 0.049(2) 0.0388(18) 0.097(3) 0.0087(18) 0.0264(19) 0.0074(15)
N3 0.041(2) 0.047(2) 0.044(2) -0.0093(18) 0.0044(17) 0.0014(18)
N2 0.038(2) 0.038(2) 0.059(3) -0.0044(18) 0.0074(18) 0.0047(16)
O10 0.051(2) 0.053(2) 0.089(3) 0.003(2) -0.005(2) 0.0090(17)
C12 0.049(3) 0.051(3) 0.034(2) -0.003(2) 0.000(2) -0.005(2)
C13 0.043(3) 0.032(2) 0.048(3) -0.0005(19) 0.005(2) -0.0062(19)
C14 0.056(3) 0.051(3) 0.035(3) 0.001(2) 0.001(2) 0.006(2)
C15 0.044(3) 0.038(2) 0.038(2) -0.0032(19) 0.0009(19) 0.0047(19)
O8 0.054(2) 0.070(3) 0.078(3) 0.001(2) 0.0138(19) 0.0059(19)
C17 0.040(3) 0.036(2) 0.050(3) 0.002(2) 0.002(2) -0.0099(19)
C18 0.039(2) 0.032(2) 0.048(3) 0.0011(19) 0.009(2) 0.0008(18)
C19 0.045(3) 0.035(2) 0.035(2) 0.0007(18) 0.0085(19) 0.0004(19)
C20 0.047(3) 0.061(3) 0.045(3) -0.006(2) -0.001(2) -0.007(2)
C21 0.046(3) 0.046(3) 0.042(3) -0.003(2) 0.000(2) 0.011(2)
C22 0.049(3) 0.038(2) 0.052(3) 0.000(2) 0.004(2) -0.001(2)
C23 0.110(5) 0.048(3) 0.054(4) 0.009(3) 0.007(3) -0.016(3)
C24 0.054(3) 0.035(2) 0.051(3) 0.001(2) 0.013(2) 0.002(2)
C25 0.062(3) 0.050(3) 0.034(3) -0.003(2) -0.001(2) -0.006(2)
C26 0.047(3) 0.028(2) 0.048(3) 0.0032(19) 0.010(2) -0.0035(18)
O4 0.057(2) 0.067(3) 0.106(3) 0.000(2) 0.015(2) -0.015(2)
C28 0.071(4) 0.040(3) 0.050(3) 0.004(2) 0.017(3) 0.007(2)
C29 0.044(3) 0.050(3) 0.086(4) -0.005(3) 0.006(3) 0.002(2)
O11 0.065(3) 0.096(3) 0.058(2) -0.012(2) -0.004(2) 0.005(2)
C32 0.100(5) 0.046(3) 0.052(3) 0.003(3) 0.014(3) 0.009(3)
C33 0.072(4) 0.036(2) 0.056(3) 0.000(2) 0.001(3) 0.019(2)
C34 0.069(4) 0.060(3) 0.062(4) 0.003(3) 0.014(3) 0.017(3)
C35 0.049(3) 0.056(3) 0.063(3) -0.008(3) -0.001(2) 0.017(3)
C36 0.070(4) 0.046(3) 0.034(3) 0.002(2) 0.003(2) 0.002(2)
C37 0.045(3) 0.044(3) 0.073(4) 0.011(3) 0.003(2) -0.002(2)
C38 0.069(4) 0.039(3) 0.059(3) 0.002(2) 0.012(3) -0.002(2)
C39 0.059(3) 0.050(3) 0.054(3) -0.005(2) 0.001(2) -0.013(3)
F2 0.098(3) 0.127(4) 0.144(4) 0.006(3) 0.045(3) -0.044(3)
C41 0.070(4) 0.060(4) 0.099(5) -0.004(3) -0.022(4) -0.004(3)
C42 0.053(3) 0.044(3) 0.052(3) -0.003(2) 0.011(2) -0.004(2)
C43 0.045(3) 0.072(4) 0.091(5) 0.004(3) 0.015(3) 0.011(3)
C44 0.044(3) 0.070(4) 0.112(6) 0.025(4) -0.004(3) 0.013(3)
C45 0.072(5) 0.098(6) 0.131(7) 0.001(5) 0.027(5) -0.030(5)
O9 0.095(4) 0.080(3) 0.162(6) 0.011(3) 0.041(4) 0.026(3)
C47 0.062(4) 0.051(3) 0.110(5) 0.010(3) 0.033(3) 0.020(3)
C48 0.076(4) 0.067(4) 0.047(3) 0.004(3) 0.001(3) -0.024(3)
O12 0.093(4) 0.083(3) 0.139(5) -0.007(3) 0.017(3) 0.021(3)
C50 0.076(5) 0.070(4) 0.120(6) 0.011(4) 0.020(4) 0.003(4)
C51 0.047(3) 0.094(5) 0.083(5) -0.010(4) 0.004(3) 0.013(3)
C52 0.052(4) 0.088(5) 0.097(5) -0.033(4) -0.007(3) 0.022(3)
F3 0.139(5) 0.242(8) 0.152(5) -0.078(5) 0.058(4) -0.091(5)
C55 0.057(4) 0.056(4) 0.149(7) 0.017(4) 0.026(4) -0.001(3)
C56 0.061(4) 0.082(5) 0.115(6) 0.016(4) -0.027(4) -0.005(4)
C57 0.064(5) 0.143(9) 0.180(11) 0.008(8) 0.025(6) 0.000(6)
F1 0.093(4) 0.184(6) 0.256(8) 0.111(6) 0.017(4) 0.011(4)
C59 0.063(4) 0.088(5) 0.130(7) 0.014(5) 0.025(4) -0.007(4)
C60 0.048(4) 0.109(6) 0.125(7) 0.003(5) 0.020(4) 0.003(4)
S3 0.0400(7) 0.0524(7) 0.0739(9) 0.0079(7) 0.0071(6) -0.0037(6)
O3 0.055(2) 0.053(2) 0.084(3) 0.0198(19) 0.019(2) 0.0067(17)
O1 0.064(3) 0.084(3) 0.092(3) 0.025(3) 0.024(2) -0.009(2)
O2 0.093(3) 0.075(3) 0.103(4) -0.009(3) -0.003(3) -0.024(3)
F6 0.111(3) 0.098(3) 0.139(4) 0.049(3) -0.002(3) 0.032(3)
F5 0.074(3) 0.173(5) 0.177(6) 0.028(4) -0.045(3) -0.033(3)
F4 0.102(4) 0.192(6) 0.191(6) 0.017(5) 0.046(4) 0.087(4)
C67 0.048(4) 0.091(5) 0.121(6) 0.016(5) 0.009(4) 0.019(4)
C73 0.069(4) 0.102(5) 0.076(5) 0.009(4) -0.023(4) -0.002(4)
C74 0.058(4) 0.084(5) 0.111(6) 0.002(4) -0.012(4) 0.019(3)
O6 0.057(3) 0.160(6) 0.233(8) 0.069(6) 0.005(4) 0.011(4)
O5 0.161(6) 0.157(6) 0.209(8) -0.118(6) 0.090(6) -0.098(5)
C70 0.054(5) 0.161(9) 0.118(7) -0.003(7) 0.010(4) 0.061(5)
C71 0.062(5) 0.161(10) 0.176(11) -0.006(9) 0.020(6) -0.031(6)
C72 0.082(6) 0.129(8) 0.197(11) 0.032(8) 0.036(6) 0.053(6)

loop_
_atom_type_symbol
_atom_type_description
_atom_type_scat_dispersion_real
_atom_type_scat_dispersion_imag
_atom_type_scat_source
C C 0.0033 0.0016 'International Tables Vol C Tables 4.2.6.8 and 6.1.1.4'
H H 0.0000 0.0000 'International Tables Vol C Tables 4.2.6.8 and 6.1.1.4'
N N 0.0061 0.0033 'International Tables Vol C Tables 4.2.6.8 and 6.1.1.4'
O O 0.0106 0.0060 'International Tables Vol C Tables 4.2.6.8 and 6.1.1.4'
F F 0.0171 0.0103 'International Tables Vol C Tables 4.2.6.8 and 6.1.1.4'
S S 0.1246 0.1234 'International Tables Vol C Tables 4.2.6.8 and 6.1.1.4'
Ag Ag -0.8971 1.1015 'International Tables Vol C Tables 4.2.6.8 and 6.1.1.4'

loop_
_geom_angle_atom_site_label_1
_geom_angle_atom_site_label_2
_geom_angle_atom_site_label_3
_geom_angle
_geom_angle_site_symmetry_1
_geom_angle_site_symmetry_3
_geom_angle_publ_flag
N4 Ag1 C28 116.74(15) . . ?
N4 Ag1 C23 109.29(16) . . ?
C28 Ag1 C23 131.88(18) . . ?
N4 Ag1 C24 134.51(14) . . ?
C28 Ag1 C24 32.47(16) . . ?
C23 Ag1 C24 102.42(19) . . ?
N8 Ag2 C38 140.91(15) . . ?
N8 Ag2 C33 151.66(14) . . ?
C38 Ag2 C33 32.68(18) . . ?
N8 Ag2 N3 102.55(13) . . ?
C38 Ag2 N3 108.10(15) . . ?
C33 Ag2 N3 104.27(14) . . ?
O6 S1 O4 117.5(4) . . ?
O6 S1 O5 113.1(5) . . ?
O4 S1 O5 113.5(3) . . ?
O6 S1 C45 106.4(5) . . ?
O4 S1 C45 105.1(3) . . ?
O5 S1 C45 98.8(5) . . ?
C14 N5 N3 126.6(4) . . ?
C14 N5 H5 116.7 . . ?
N3 N5 H5 116.7 . . ?
N4 C3 C7 121.7(4) . . ?
N4 C3 C19 116.0(4) . . ?
C7 C3 C19 122.3(4) . . ?
C3 N4 N1 117.5(4) . . ?
C3 N4 Ag1 127.1(3) . . ?
N1 N4 Ag1 112.6(3) . . ?
C21 N1 N4 126.4(4) . . ?
C21 N1 H1 116.8 . . ?
N4 N1 H1 116.8 . . ?
C18 N8 N2 117.1(4) . . ?
C18 N8 Ag2 129.8(3) . . ?
N2 N8 Ag2 112.6(3) . . ?
C42 C7 C3 133.7(4) . . ?
C42 C7 C15 108.4(4) . . ?
C3 C7 C15 117.9(4) . . ?
C47 O7 C19 106.3(4) . . ?
C12 N3 N5 116.9(4) . . ?
C12 N3 Ag2 123.0(3) . . ?
N5 N3 Ag2 115.6(3) . . ?
C17 N2 N8 126.8(4) . . ?
C17 N2 H2 116.6 . . ?
N8 N2 H2 116.6 . . ?
C37 O10 C44 106.0(5) . . ?
N3 C12 C25 122.2(5) . . ?
N3 C12 C20 115.9(4) . . ?
C25 C12 C20 121.8(5) . . ?
C17 C13 C39 134.1(5) . . ?
C17 C13 C26 117.8(4) . . ?
C39 C13 C26 108.1(4) . . ?
N5 C14 C36 118.0(5) . . ?
N5 C14 C34 115.7(5) . . ?
C36 C14 C34 126.3(5) . . ?
C21 C15 C33 134.6(5) . . ?
C21 C15 C7 118.3(4) . . ?
C33 C15 C7 107.1(4) . . ?
C20 O8 C51 107.2(5) . . ?
N2 C17 C13 118.1(4) . . ?
N2 C17 C37 116.0(4) . . ?
C13 C17 C37 125.9(5) . . ?
N8 C18 C26 121.0(4) . . ?
N8 C18 C22 116.8(4) . . ?
C26 C18 C22 122.2(4) . . ?
C29 C19 O7 109.2(4) . . ?
C29 C19 C3 134.2(4) . . ?
O7 C19 C3 116.5(4) . . ?
C59 C20 O8 108.4(5) . . ?
C59 C20 C12 133.1(6) . . ?
O8 C20 C12 118.2(5) . . ?
N1 C21 C15 118.1(4) . . ?
N1 C21 C35 115.8(5) . . ?
C15 C21 C35 126.2(4) . . ?
C52 C22 O11 109.0(5) . . ?
C52 C22 C18 132.6(5) . . ?
O11 C22 C18 118.4(4) . . ?
C32 C23 C48 110.7(5) . . ?
C32 C23 Ag1 86.5(4) . . ?
C48 C23 Ag1 94.1(4) . . ?
C32 C23 H23 119.5 . . ?
C48 C23 H23 119.5 . . ?
Ag1 C23 H23 119.5 . . ?
C28 C24 C26 106.7(4) . 2_556 ?
C28 C24 Ag1 72.1(3) . . ?
C26 C24 Ag1 105.7(3) 2_556 . ?
C28 C24 H24 120.7 . . ?
C26 C24 H24 120.7 2_556 . ?
Ag1 C24 H24 120.7 . . ?
C48 C25 C12 134.4(5) . . ?
C48 C25 C36 107.1(5) . . ?
C12 C25 C36 118.5(5) . . ?
C18 C26 C24 133.9(4) . 2_546 ?
C18 C26 C13 119.2(4) . . ?
C24 C26 C13 106.9(4) 2_546 . ?
C39 C28 C24 110.8(5) 2_556 . ?
C39 C28 Ag1 104.8(3) 2_556 . ?
C24 C28 Ag1 75.4(3) . . ?
C39 C28 H28 119.1 2_556 . ?
C24 C28 H28 119.1 . . ?
Ag1 C28 H28 119.1 . . ?
C19 C29 C43 107.2(5) . . ?
C19 C29 H29 126.4 . . ?
C43 C29 H29 126.4 . . ?
C22 O11 C73 106.8(5) . . ?
C23 C32 C36 108.0(6) . . ?
C23 C32 H32 126.0 . . ?
C36 C32 H32 126.0 . . ?
C38 C33 C15 106.9(4) . . ?
C38 C33 Ag2 73.5(3) . . ?
C15 C33 Ag2 101.7(3) . . ?
C38 C33 H33 121.4 . . ?
C15 C33 H33 121.4 . . ?
Ag2 C33 H33 121.4 . . ?
C50 C34 O9 110.5(6) . . ?
C50 C34 C14 130.8(6) . . ?
O9 C34 C14 118.7(6) . . ?
C55 C35 O12 110.4(5) . . ?
C55 C35 C21 125.5(5) . . ?
O12 C35 C21 124.1(6) . . ?
C14 C36 C32 135.5(6) . . ?
C14 C36 C25 117.7(4) . . ?
C32 C36 C25 106.9(5) . . ?
C41 C37 O10 109.0(5) . . ?
C41 C37 C17 134.0(5) . . ?
O10 C37 C17 117.0(5) . . ?
C33 C38 C42 110.4(5) . . ?
C33 C38 Ag2 73.8(3) . . ?
C42 C38 Ag2 101.5(4) . . ?
C33 C38 H38 120.4 . . ?
C42 C38 H38 120.4 . . ?
Ag2 C38 H38 120.4 . . ?
C28 C39 C13 107.4(5) 2_546 . ?
C28 C39 H39 126.3 2_546 . ?
C13 C39 H39 126.3 . . ?
C37 C41 C56 106.7(6) . . ?
C37 C41 H41 126.6 . . ?
C56 C41 H41 126.6 . . ?
C7 C42 C38 107.2(5) . . ?
C7 C42 H42 126.4 . . ?
C38 C42 H42 126.4 . . ?
C47 C43 C29 106.4(5) . . ?
C47 C43 H43 126.8 . . ?
C29 C43 H43 126.8 . . ?
C56 C44 O10 110.6(6) . . ?
C56 C44 H44 124.7 . . ?
O10 C44 H44 124.7 . . ?
F1 C45 F2 112.2(8) . . ?
F1 C45 F3 107.0(9) . . ?
F2 C45 F3 104.5(7) . . ?
F1 C45 S1 113.0(7) . . ?
F2 C45 S1 112.3(6) . . ?
F3 C45 S1 107.2(7) . . ?
C34 O9 C72 105.4(7) . . ?
C43 C47 O7 110.9(5) . . ?
C43 C47 H47 124.5 . . ?
O7 C47 H47 124.5 . . ?
C25 C48 C23 107.3(6) . . ?
C25 C48 H48 126.3 . . ?
C23 C48 H48 126.3 . . ?
C35 O12 C70 104.2(6) . . ?
C34 C50 C57 106.2(7) . . ?
C34 C50 H50 126.9 . . ?
C57 C50 H50 126.9 . . ?
C60 C51 O8 109.5(6) . . ?
C60 C51 H51 125.3 . . ?
O8 C51 H51 125.3 . . ?
C22 C52 C74 106.7(6) . . ?
C22 C52 H52 126.6 . . ?
C74 C52 H52 126.6 . . ?
C35 C55 C71 109.0(7) . . ?
C35 C55 H55 125.5 . . ?
C71 C55 H55 125.5 . . ?
C44 C56 C41 107.6(6) . . ?
C44 C56 H56 126.2 . . ?
C41 C56 H56 126.2 . . ?
C72 C57 C50 106.3(8) . . ?
C72 C57 H57 126.8 . . ?
C50 C57 H57 126.8 . . ?
C20 C59 C60 107.9(7) . . ?
C20 C59 H59 126.0 . . ?
C60 C59 H59 126.0 . . ?
C51 C60 C59 107.0(6) . . ?
C51 C60 H60 126.5 . . ?
C59 C60 H60 126.5 . . ?
O2 S3 O1 116.9(3) . . ?
O2 S3 O3 113.2(3) . . ?
O1 S3 O3 113.1(3) . . ?
O2 S3 C67 103.3(4) . . ?
O1 S3 C67 105.2(3) . . ?
O3 S3 C67 103.2(3) . . ?
F4 C67 F6 109.0(7) . . ?
F4 C67 F5 107.0(7) . . ?
F6 C67 F5 106.5(8) . . ?
F4 C67 S3 110.9(6) . . ?
F6 C67 S3 111.8(5) . . ?
F5 C67 S3 111.3(5) . . ?
C74 C73 O11 110.9(6) . . ?
C74 C73 H73 124.6 . . ?
O11 C73 H73 124.6 . . ?
C73 C74 C52 106.6(6) . . ?
C73 C74 H74 126.7 . . ?
C52 C74 H74 126.7 . . ?
C71 C70 O12 109.2(7) . . ?
C71 C70 H70 125.4 . . ?
O12 C70 H70 125.4 . . ?
C70 C71 C55 107.3(8) . . ?
C70 C71 H71 126.4 . . ?
C55 C71 H71 126.4 . . ?
C57 C72 O9 111.3(8) . . ?
C57 C72 H72 124.3 . . ?
O9 C72 H72 124.3 . . ?

loop_
_geom_bond_atom_site_label_1
_geom_bond_atom_site_label_2
_geom_bond_distance
_geom_bond_site_symmetry_2
_geom_bond_publ_flag
Ag1 N4 2.365(4) . ?
Ag1 C28 2.482(5) . ?
Ag1 C23 2.495(6) . ?
Ag1 C24 2.524(5) . ?
Ag2 N8 2.300(4) . ?
Ag2 C38 2.478(6) . ?
Ag2 C33 2.481(5) . ?
Ag2 N3 2.494(4) . ?
S1 O6 1.388(6) . ?
S1 O4 1.428(4) . ?
S1 O5 1.457(6) . ?
S1 C45 1.788(10) . ?
N5 C14 1.341(6) . ?
N5 N3 1.361(5) . ?
N5 H5 0.8600 . ?
C3 N4 1.324(6) . ?
C3 C7 1.417(6) . ?
C3 C19 1.457(6) . ?
N4 N1 1.350(5) . ?
N1 C21 1.337(6) . ?
N1 H1 0.8600 . ?
N8 C18 1.338(6) . ?
N8 N2 1.354(5) . ?
C7 C42 1.389(6) . ?
C7 C15 1.440(6) . ?
O7 C47 1.356(6) . ?
O7 C19 1.360(5) . ?
N3 C12 1.325(6) . ?
N2 C17 1.341(6) . ?
N2 H2 0.8600 . ?
O10 C37 1.366(6) . ?
O10 C44 1.371(7) . ?
C12 C25 1.400(7) . ?
C12 C20 1.457(7) . ?
C13 C17 1.369(6) . ?
C13 C39 1.390(7) . ?
C13 C26 1.447(7) . ?
C14 C36 1.382(7) . ?
C14 C34 1.443(8) . ?
C15 C21 1.378(7) . ?
C15 C33 1.413(6) . ?
O8 C20 1.362(7) . ?
O8 C51 1.363(7) . ?
C17 C37 1.449(7) . ?
C18 C26 1.404(6) . ?
C18 C22 1.448(7) . ?
C19 C29 1.341(7) . ?
C20 C59 1.334(8) . ?
C21 C35 1.451(7) . ?
C22 C52 1.326(8) . ?
C22 O11 1.354(6) . ?
C23 C32 1.364(9) . ?
C23 C48 1.394(9) . ?
C23 H23 0.9800 . ?
C24 C28 1.400(7) . ?
C24 C26 1.408(6) 2_556 ?
C24 H24 0.9800 . ?
C25 C48 1.393(7) . ?
C25 C36 1.453(7) . ?
C26 C24 1.408(6) 2_546 ?
C28 C39 1.381(8) 2_556 ?
C28 H28 0.9800 . ?
C29 C43 1.405(8) . ?
C29 H29 0.9300 . ?
O11 C73 1.366(7) . ?
C32 C36 1.400(7) . ?
C32 H32 0.9300 . ?
C33 C38 1.395(8) . ?
C33 H33 0.9800 . ?
C34 C50 1.301(9) . ?
C34 O9 1.339(7) . ?
C35 C55 1.265(8) . ?
C35 O12 1.332(7) . ?
C37 C41 1.357(8) . ?
C38 C42 1.397(7) . ?
C38 H38 0.9800 . ?
C39 C28 1.381(7) 2_546 ?
C39 H39 0.9300 . ?
F2 C45 1.305(8) . ?
C41 C56 1.398(9) . ?
C41 H41 0.9300 . ?
C42 H42 0.9300 . ?
C43 C47 1.320(8) . ?
C43 H43 0.9300 . ?
C44 C56 1.311(10) . ?
C44 H44 0.9300 . ?
C45 F1 1.277(10) . ?
C45 F3 1.349(10) . ?
O9 C72 1.364(10) . ?
C47 H47 0.9300 . ?
C48 H48 0.9300 . ?
O12 C70 1.411(10) . ?
C50 C57 1.430(11) . ?
C50 H50 0.9300 . ?
C51 C60 1.325(10) . ?
C51 H51 0.9300 . ?
C52 C74 1.435(9) . ?
C52 H52 0.9300 . ?
C55 C71 1.379(12) . ?
C55 H55 0.9300 . ?
C56 H56 0.9300 . ?
C57 C72 1.268(13) . ?
C57 H57 0.9300 . ?
C59 C60 1.396(10) . ?
C59 H59 0.9300 . ?
C60 H60 0.9300 . ?
S3 O2 1.417(4) . ?
S3 O1 1.424(4) . ?
S3 O3 1.439(4) . ?
S3 C67 1.799(7) . ?
F6 C67 1.308(9) . ?
F5 C67 1.311(9) . ?
F4 C67 1.303(9) . ?
C73 C74 1.283(10) . ?
C73 H73 0.9300 . ?
C74 H74 0.9300 . ?
C70 C71 1.259(13) . ?
C70 H70 0.9300 . ?
C71 H71 0.9300 . ?
C72 H72 0.9300 . ?

loop_
_geom_hbond_atom_site_label_D
_geom_hbond_atom_site_label_H
_geom_hbond_atom_site_label_A
_geom_hbond_distance_DH
_geom_hbond_distance_HA
_geom_hbond_distance_DA
_geom_hbond_angle_DHA
_geom_hbond_site_symmetry_A
N5 H5 O3 0.86 1.99 2.797(6) 155.0 4_476
N1 H1 O4 0.86 2.00 2.767(6) 148.1 .
N2 H2 O3 0.86 1.99 2.809(5) 158.9 4_476

loop_
_geom_torsion_atom_site_label_1
_geom_torsion_atom_site_label_2
_geom_torsion_atom_site_label_3
_geom_torsion_atom_site_label_4
_geom_torsion
_geom_torsion_site_symmetry_1
_geom_torsion_site_symmetry_2
_geom_torsion_site_symmetry_3
_geom_torsion_site_symmetry_4
_geom_torsion_publ_flag
C7 C3 N4 N1 -2.9(6) . . . . ?
C19 C3 N4 N1 177.8(4) . . . . ?
C7 C3 N4 Ag1 156.6(3) . . . . ?
C19 C3 N4 Ag1 -22.7(5) . . . . ?
C28 Ag1 N4 C3 83.0(4) . . . . ?
C23 Ag1 N4 C3 -82.5(4) . . . . ?
C24 Ag1 N4 C3 49.1(4) . . . . ?
C28 Ag1 N4 N1 -116.6(3) . . . . ?
C23 Ag1 N4 N1 77.8(3) . . . . ?
C24 Ag1 N4 N1 -150.6(3) . . . . ?
C3 N4 N1 C21 1.7(7) . . . . ?
Ag1 N4 N1 C21 -160.7(4) . . . . ?
C38 Ag2 N8 C18 -97.6(4) . . . . ?
C33 Ag2 N8 C18 -39.6(6) . . . . ?
N3 Ag2 N8 C18 121.3(4) . . . . ?
C38 Ag2 N8 N2 91.3(4) . . . . ?
C33 Ag2 N8 N2 149.3(4) . . . . ?
N3 Ag2 N8 N2 -49.8(3) . . . . ?
N4 C3 C7 C42 -177.8(5) . . . . ?
C19 C3 C7 C42 1.4(8) . . . . ?
N4 C3 C7 C15 1.5(6) . . . . ?
C19 C3 C7 C15 -179.3(4) . . . . ?
C14 N5 N3 C12 -0.1(7) . . . . ?
C14 N5 N3 Ag2 156.9(4) . . . . ?
N8 Ag2 N3 C12 -111.0(4) . . . . ?
C38 Ag2 N3 C12 93.5(4) . . . . ?
C33 Ag2 N3 C12 59.7(4) . . . . ?
N8 Ag2 N3 N5 93.5(3) . . . . ?
C38 Ag2 N3 N5 -61.9(3) . . . . ?
C33 Ag2 N3 N5 -95.8(3) . . . . ?
C18 N8 N2 C17 -2.2(7) . . . . ?
Ag2 N8 N2 C17 170.1(4) . . . . ?
N5 N3 C12 C25 2.5(6) . . . . ?
Ag2 N3 C12 C25 -152.7(4) . . . . ?
N5 N3 C12 C20 -176.0(4) . . . . ?
Ag2 N3 C12 C20 28.8(5) . . . . ?
N3 N5 C14 C36 -2.9(7) . . . . ?
N3 N5 C14 C34 175.5(4) . . . . ?
C42 C7 C15 C21 -179.2(4) . . . . ?
C3 C7 C15 C21 1.4(6) . . . . ?
C42 C7 C15 C33 1.6(5) . . . . ?
C3 C7 C15 C33 -177.9(4) . . . . ?
N8 N2 C17 C13 3.8(7) . . . . ?
N8 N2 C17 C37 -175.7(4) . . . . ?
C39 C13 C17 N2 -179.8(5) . . . . ?
C26 C13 C17 N2 -1.8(6) . . . . ?
C39 C13 C17 C37 -0.3(9) . . . . ?
C26 C13 C17 C37 177.7(4) . . . . ?
N2 N8 C18 C26 -1.2(6) . . . . ?
Ag2 N8 C18 C26 -172.0(3) . . . . ?
N2 N8 C18 C22 177.6(4) . . . . ?
Ag2 N8 C18 C22 6.8(6) . . . . ?
C47 O7 C19 C29 -0.7(6) . . . . ?
C47 O7 C19 C3 -179.5(4) . . . . ?
N4 C3 C19 C29 165.9(5) . . . . ?
C7 C3 C19 C29 -13.4(8) . . . . ?
N4 C3 C19 O7 -15.7(6) . . . . ?
C7 C3 C19 O7 165.1(4) . . . . ?
C51 O8 C20 C59 3.4(7) . . . . ?
C51 O8 C20 C12 177.8(5) . . . . ?
N3 C12 C20 C59 155.2(7) . . . . ?
C25 C12 C20 C59 -23.4(9) . . . . ?
N3 C12 C20 O8 -17.5(6) . . . . ?
C25 C12 C20 O8 163.9(4) . . . . ?
N4 N1 C21 C15 1.1(7) . . . . ?
N4 N1 C21 C35 -178.8(4) . . . . ?
C33 C15 C21 N1 176.4(5) . . . . ?
C7 C15 C21 N1 -2.6(7) . . . . ?
C33 C15 C21 C35 -3.7(9) . . . . ?
C7 C15 C21 C35 177.4(5) . . . . ?
N8 C18 C22 C52 -169.3(6) . . . . ?
C26 C18 C22 C52 9.5(9) . . . . ?
N8 C18 C22 O11 8.8(7) . . . . ?
C26 C18 C22 O11 -172.3(4) . . . . ?
N4 Ag1 C23 C32 75.7(4) . . . . ?
C28 Ag1 C23 C32 -86.9(4) . . . . ?
C24 Ag1 C23 C32 -71.2(4) . . . . ?
N4 Ag1 C23 C48 -34.8(4) . . . . ?
C28 Ag1 C23 C48 162.6(3) . . . . ?
C24 Ag1 C23 C48 178.3(4) . . . . ?
N4 Ag1 C24 C28 68.3(4) . . . . ?
C23 Ag1 C24 C28 -158.0(3) . . . . ?
N4 Ag1 C24 C26 171.2(3) . . . 2_556 ?
C28 Ag1 C24 C26 102.9(5) . . . 2_556 ?
C23 Ag1 C24 C26 -55.1(4) . . . 2_556 ?
N3 C12 C25 C48 175.1(5) . . . . ?
C20 C12 C25 C48 -6.5(9) . . . . ?
N3 C12 C25 C36 -1.7(7) . . . . ?
C20 C12 C25 C36 176.7(4) . . . . ?
N8 C18 C26 C24 -179.4(5) . . . 2_546 ?
C22 C18 C26 C24 1.9(8) . . . 2_546 ?
N8 C18 C26 C13 2.9(6) . . . . ?
C22 C18 C26 C13 -175.9(4) . . . . ?
C17 C13 C26 C18 -1.3(6) . . . . ?
C39 C13 C26 C18 177.2(4) . . . . ?
C17 C13 C26 C24 -179.6(4) . . . 2_546 ?
C39 C13 C26 C24 -1.1(5) . . . 2_546 ?
C26 C24 C28 C39 -1.0(6) 2_556 . . 2_556 ?
Ag1 C24 C28 C39 100.6(4) . . . 2_556 ?
C26 C24 C28 Ag1 -101.6(3) 2_556 . . . ?
N4 Ag1 C28 C39 119.8(3) . . . 2_556 ?
C23 Ag1 C28 C39 -78.7(4) . . . 2_556 ?
C24 Ag1 C28 C39 -108.1(5) . . . 2_556 ?
N4 Ag1 C28 C24 -132.1(3) . . . . ?
C23 Ag1 C28 C24 29.5(4) . . . . ?
O7 C19 C29 C43 1.3(6) . . . . ?
C3 C19 C29 C43 179.8(5) . . . . ?
C52 C22 O11 C73 -1.4(7) . . . . ?
C18 C22 O11 C73 180.0(5) . . . . ?
C48 C23 C32 C36 0.7(7) . . . . ?
Ag1 C23 C32 C36 -92.3(4) . . . . ?
C21 C15 C33 C38 179.4(5) . . . . ?
C7 C15 C33 C38 -1.5(6) . . . . ?
C21 C15 C33 Ag2 -104.5(6) . . . . ?
C7 C15 C33 Ag2 74.6(4) . . . . ?
N8 Ag2 C33 C38 -97.9(4) . . . . ?
N3 Ag2 C33 C38 101.4(3) . . . . ?
N8 Ag2 C33 C15 157.7(3) . . . . ?
C38 Ag2 C33 C15 -104.4(4) . . . . ?
N3 Ag2 C33 C15 -3.0(4) . . . . ?
N5 C14 C34 C50 0.5(10) . . . . ?
C36 C14 C34 C50 178.9(7) . . . . ?
N5 C14 C34 O9 179.5(5) . . . . ?
C36 C14 C34 O9 -2.2(9) . . . . ?
N1 C21 C35 C55 -7.2(9) . . . . ?
C15 C21 C35 C55 172.8(7) . . . . ?
N1 C21 C35 O12 176.2(5) . . . . ?
C15 C21 C35 O12 -3.7(9) . . . . ?
N5 C14 C36 C32 -176.3(5) . . . . ?
C34 C14 C36 C32 5.4(9) . . . . ?
N5 C14 C36 C25 3.5(7) . . . . ?
C34 C14 C36 C25 -174.8(5) . . . . ?
C23 C32 C36 C14 178.9(6) . . . . ?
C23 C32 C36 C25 -1.0(6) . . . . ?
C48 C25 C36 C14 -179.0(4) . . . . ?
C12 C25 C36 C14 -1.4(7) . . . . ?
C48 C25 C36 C32 0.9(6) . . . . ?
C12 C25 C36 C32 178.5(4) . . . . ?
C44 O10 C37 C41 0.6(7) . . . . ?
C44 O10 C37 C17 -179.7(5) . . . . ?
N2 C17 C37 C41 -160.4(7) . . . . ?
C13 C17 C37 C41 20.1(10) . . . . ?
N2 C17 C37 O10 20.1(7) . . . . ?
C13 C17 C37 O10 -159.5(5) . . . . ?
C15 C33 C38 C42 1.0(6) . . . . ?
Ag2 C33 C38 C42 -96.5(4) . . . . ?
C15 C33 C38 Ag2 97.5(4) . . . . ?
N8 Ag2 C38 C33 131.8(3) . . . . ?
N3 Ag2 C38 C33 -88.3(3) . . . . ?
N8 Ag2 C38 C42 -120.1(3) . . . . ?
C33 Ag2 C38 C42 108.1(5) . . . . ?
N3 Ag2 C38 C42 19.8(4) . . . . ?
C17 C13 C39 C28 178.6(5) . . . 2_546 ?
C26 C13 C39 C28 0.5(5) . . . 2_546 ?
O10 C37 C41 C56 -1.3(8) . . . . ?
C17 C37 C41 C56 179.2(6) . . . . ?
C3 C7 C42 C38 178.3(5) . . . . ?
C15 C7 C42 C38 -1.0(5) . . . . ?
C33 C38 C42 C7 0.0(6) . . . . ?
Ag2 C38 C42 C7 -76.8(4) . . . . ?
C19 C29 C43 C47 -1.4(7) . . . . ?
C37 O10 C44 C56 0.3(8) . . . . ?
O6 S1 C45 F1 178.4(7) . . . . ?
O4 S1 C45 F1 53.1(8) . . . . ?
O5 S1 C45 F1 -64.2(7) . . . . ?
O6 S1 C45 F2 -53.5(8) . . . . ?
O4 S1 C45 F2 -178.8(6) . . . . ?
O5 S1 C45 F2 63.9(7) . . . . ?
O6 S1 C45 F3 60.7(7) . . . . ?
O4 S1 C45 F3 -64.6(6) . . . . ?
O5 S1 C45 F3 178.1(6) . . . . ?
C50 C34 O9 C72 -2.9(9) . . . . ?
C14 C34 O9 C72 178.0(7) . . . . ?
C29 C43 C47 O7 1.0(8) . . . . ?
C19 O7 C47 C43 -0.2(7) . . . . ?
C12 C25 C48 C23 -177.5(6) . . . . ?
C36 C25 C48 C23 -0.5(6) . . . . ?
C32 C23 C48 C25 -0.1(7) . . . . ?
Ag1 C23 C48 C25 87.7(4) . . . . ?
C55 C35 O12 C70 2.3(8) . . . . ?
C21 C35 O12 C70 179.3(6) . . . . ?
O9 C34 C50 C57 1.2(9) . . . . ?
C14 C34 C50 C57 -179.8(7) . . . . ?
C20 O8 C51 C60 -2.2(7) . . . . ?
O11 C22 C52 C74 1.8(8) . . . . ?
C18 C22 C52 C74 -179.9(6) . . . . ?
O12 C35 C55 C71 -1.9(10) . . . . ?
C21 C35 C55 C71 -178.8(7) . . . . ?
O10 C44 C56 C41 -1.1(9) . . . . ?
C37 C41 C56 C44 1.5(9) . . . . ?
C34 C50 C57 C72 1.2(12) . . . . ?
O8 C20 C59 C60 -3.2(8) . . . . ?
C12 C20 C59 C60 -176.4(6) . . . . ?
O8 C51 C60 C59 0.3(9) . . . . ?
C20 C59 C60 C51 1.8(10) . . . . ?
O2 S3 C67 F4 -62.9(7) . . . . ?
O1 S3 C67 F4 60.2(7) . . . . ?
O3 S3 C67 F4 179.0(6) . . . . ?
O2 S3 C67 F6 59.0(7) . . . . ?
O1 S3 C67 F6 -177.9(6) . . . . ?
O3 S3 C67 F6 -59.1(7) . . . . ?
O2 S3 C67 F5 178.1(6) . . . . ?
O1 S3 C67 F5 -58.8(7) . . . . ?
O3 S3 C67 F5 60.0(7) . . . . ?
C22 O11 C73 C74 0.5(8) . . . . ?
O11 C73 C74 C52 0.6(9) . . . . ?
C22 C52 C74 C73 -1.4(9) . . . . ?
C35 O12 C70 C71 -1.9(11) . . . . ?
O12 C70 C71 C55 0.9(13) . . . . ?
C35 C55 C71 C70 0.6(13) . . . . ?
C50 C57 C72 O9 -3.0(14) . . . . ?
C34 O9 C72 C57 3.8(13) . . . . ?
